data_1527811
loop_
_publ_author_name
'Meyer, G.'

_publ_section_title
;
 Das Indiumsesquichlorid, In2 Cl3; ein pseudobinaeres, gemischtvalentes
 Indium(I)-hexachloroindat(III)
;
_journal_name_full 'Zeitschrift fuer Anorganische und Allgemeine Chemie'
_journal_page_first 39
_journal_page_last 51
_journal_volume 478
_journal_year 1981
_chemical_formula_sum 'Cl6 In4'
_chemical_name_systematic 'In3 In Cl6'
_space_group_IT_number 62
_symmetry_space_group_name_Hall '-P 2ac 2n'
_symmetry_space_group_name_H-M 'P n m a'
_cell_angle_alpha 90
_cell_angle_beta 90
_cell_angle_gamma 90
_cell_formula_units_Z 16
_cell_length_a 12.614
_cell_length_b 25.238
_cell_length_c 14.562
_cell_volume 4635.844
_citation_journal_id_ASTM ZAACAB
_cod_data_source_file Meyer_ZAACAB_1981_1495.cif
_cod_data_source_block Cl6In4
_cod_database_code 1527811

loop_
_symmetry_equiv_pos_as_xyz
x,y,z
-x+1/2,-y,z+1/2
x+1/2,-y+1/2,-z+1/2
-x,y+1/2,-z
-x,-y,-z
x-1/2,y,-z-1/2
-x-1/2,y-1/2,z-1/2
x,-y-1/2,z

loop_
_atom_site_label
_atom_site_type_symbol
_atom_site_fract_x
_atom_site_fract_y
_atom_site_fract_z
_atom_site_occupancy
_atom_site_U_iso_or_equiv
In7 In+3 0.2468 0.995 0.612 1 0.0
Cl7 Cl-1 0.0162 0.3227 0.4799 1 0.0
In3 In+1 0.4201 0.1543 0.8273 1 0.0
Cl15 Cl-1 0.0585 0.25 0.0408 1 0.0
Cl1 Cl-1 0.3371 0.0553 0.9841 1 0.0
Cl13 Cl-1 0.104 0.25 0.6937 1 0.0
Cl9 Cl-1 0.1344 0.1778 0.2665 1 0.0
Cl6 Cl-1 0.3379 0.0686 0.2242 1 0.0
Cl11 Cl-1 0.1042 0.1534 0.8597 1 0.0
Cl12 Cl-1 0.3955 0.25 0.6649 1 0.0
Cl3 Cl-1 0.332 0.456 0.741 1 0.0
Cl10 Cl-1 0.255 0.25 0.4518 1 0.0
In5 In+1 0.0787 0.0549 0.3787 1 0.0
In1 In+1 0.7572 0.164 0.4205 1 0.0
In9 In+3 0.0881 0.25 0.8695 1 0.0
Cl14 Cl-1 0.2849 0.25 0.8995 1 0.0
In8 In+3 0.077 0.25 0.3718 1 0.0
In6 In+1 0.0851 0.47 0.8651 1 0.0
Cl8 Cl-1 0.3966 0.25 0.2046 1 0.0
In4 In+1 0.2327 0.3413 0.6077 1 0.0
In2 In+1 0.4181 0.1612 0.3593 1 0.0
Cl4 Cl-1 0.3213 0.0591 0.4953 1 0.0
Cl2 Cl-1 0.0917 0.0635 0.0998 1 0.0
Cl5 Cl-1 0.085 0.0526 0.6255 1 0.0
